data_7052636
loop_
_publ_author_name
'Olgu\'in, Juan'
'Brooker, Sally'

_publ_section_title
;
 Synthesis of 3- and 5-formyl-4-phenyl-1H-pyrazoles: promising head
 units for the generation of asymmetric imine ligands and mixed metal
 polynuclear complexes
;
_journal_issue 6
_journal_name_full 'New Journal of Chemistry'
_journal_page_first 1242
_journal_paper_doi 10.1039/c0nj00774a
_journal_volume 35
_journal_year 2011
_chemical_formula_sum 'C15 H16 N2 O2'
_chemical_formula_weight 256.30
_chemical_name_systematic
;
?
;
_space_group_IT_number 14
_symmetry_cell_setting monoclinic
_symmetry_space_group_name_Hall '-P 2ybc'
_symmetry_space_group_name_H-M 'P 1 21/c 1'
_atom_sites_solution_hydrogens geom
_atom_sites_solution_primary direct
_atom_sites_solution_secondary difmap
_audit_creation_method SHELXL-97
_cell_angle_alpha 90.00
_cell_angle_beta 99.229(3)
_cell_angle_gamma 90.00
_cell_formula_units_Z 4
_cell_length_a 10.0556(5)
_cell_length_b 16.6586(9)
_cell_length_c 7.7010(4)
_cell_measurement_reflns_used 2605
_cell_measurement_temperature 88(2)
_cell_measurement_theta_max 25.435
_cell_measurement_theta_min 2.3885
_cell_volume 1273.31(12)
_computing_structure_refinement 'SHELXL-97 (Sheldrick, 2008)'
_computing_structure_solution 'SHELXS-97 (Sheldrick, 2008)'
_diffrn_ambient_temperature 88(2)
_diffrn_measured_fraction_theta_full 0.997
_diffrn_measured_fraction_theta_max 0.997
_diffrn_measurement_device_type 'Bruker Kappa Apex II area detector'
_diffrn_measurement_method '\f and \w scans'
_diffrn_radiation_monochromator graphite
_diffrn_radiation_source 'fine-focus sealed tube'
_diffrn_radiation_type MoK\a
_diffrn_radiation_wavelength 0.71073
_diffrn_reflns_av_R_equivalents 0.0571
_diffrn_reflns_av_sigmaI/netI 0.0436
_diffrn_reflns_limit_h_max 12
_diffrn_reflns_limit_h_min -12
_diffrn_reflns_limit_k_max 20
_diffrn_reflns_limit_k_min -19
_diffrn_reflns_limit_l_max 9
_diffrn_reflns_limit_l_min -9
_diffrn_reflns_number 14804
_diffrn_reflns_theta_full 26.43
_diffrn_reflns_theta_max 26.43
_diffrn_reflns_theta_min 2.95
_exptl_absorpt_coefficient_mu 0.090
_exptl_absorpt_correction_T_max 0.9911
_exptl_absorpt_correction_T_min 0.9649
_exptl_absorpt_correction_type multi-scan
_exptl_absorpt_process_details 'SCALE (Bruker AXS Inc.)'
_exptl_crystal_density_diffrn 1.337
_exptl_crystal_density_method 'not measured'
_exptl_crystal_F_000 544
_exptl_crystal_size_max 0.40
_exptl_crystal_size_mid 0.10
_exptl_crystal_size_min 0.10
_refine_diff_density_max 0.213
_refine_diff_density_min -0.248
_refine_diff_density_rms 0.053
_refine_ls_extinction_coef 0.007(2)
_refine_ls_extinction_expression Fc^*^=kFc[1+0.001xFc^2^\l^3^/sin(2\q)]^-1/4^
_refine_ls_extinction_method SHELXL
_refine_ls_goodness_of_fit_ref 1.098
_refine_ls_hydrogen_treatment constr
_refine_ls_matrix_type full
_refine_ls_number_parameters 173
_refine_ls_number_reflns 2617
_refine_ls_number_restraints 0
_refine_ls_restrained_S_all 1.098
_refine_ls_R_factor_all 0.0665
_refine_ls_R_factor_gt 0.0486
_refine_ls_shift/su_max 0.000
_refine_ls_shift/su_mean 0.000
_refine_ls_structure_factor_coef Fsqd
_refine_ls_weighting_details 'calc w=1/[\s^2^(Fo^2^)+(0.0501P)^2^+0.4093P] where P=(Fo^2^+2Fc^2^)/3'
_refine_ls_weighting_scheme calc
_refine_ls_wR_factor_gt 0.1147
_refine_ls_wR_factor_ref 0.1250
_reflns_number_gt 2031
_reflns_number_total 2617
_reflns_threshold_expression >2sigma(I)
_cod_data_source_file c0nj00774a.txt
_cod_data_source_block jl185
_cod_depositor_comments
;
The following automatic conversions were performed:

'_symmetry_cell_setting' value 'Monoclinic' changed to 'monoclinic'
according to /home/saulius/struct/CIF-dictionaries/cif_core.dic
dictionary named 'cif_core.dic' version 2.4.1 from 2010-06-29.

Automatic conversion script
Id: cif_fix_values 1715 2011-07-08 13:25:40Z adriana 
;
_cod_original_cell_volume 1273.31(11)
_cod_original_sg_symbol_H-M P2(1)/c
_cod_database_code 7052636

loop_
_symmetry_equiv_pos_as_xyz
'x, y, z'
'-x, y+1/2, -z+1/2'
'-x, -y, -z'
'x, -y-1/2, z-1/2'

loop_
_atom_site_label
_atom_site_type_symbol
_atom_site_fract_x
_atom_site_fract_y
_atom_site_fract_z
_atom_site_U_iso_or_equiv
_atom_site_adp_type
_atom_site_occupancy
_atom_site_symmetry_multiplicity
_atom_site_calc_flag
_atom_site_refinement_flags
_atom_site_disorder_assembly
_atom_site_disorder_group
N1 N 0.86886(14) 0.84539(9) 0.25534(18) 0.0214(3) Uani 1 1 d . . .
N2 N 0.78408(14) 0.90176(9) 0.29807(19) 0.0247(4) Uani 1 1 d . . .
C1 C 0.66963(17) 0.86274(11) 0.3054(2) 0.0237(4) Uani 1 1 d . . .
H1 H 0.5907 0.8876 0.3334 0.028 Uiso 1 1 calc R . .
C2 C 0.67868(17) 0.78064(11) 0.2670(2) 0.0213(4) Uani 1 1 d . . .
C3 C 0.80955(17) 0.77150(10) 0.2341(2) 0.0198(4) Uani 1 1 d . . .
C4 C 0.87366(17) 0.69972(11) 0.1760(2) 0.0216(4) Uani 1 1 d . . .
H4 H 0.8225 0.6515 0.1674 0.026 Uiso 1 1 calc R . .
O1 O 0.98592(12) 0.69583(8) 0.13771(15) 0.0252(3) Uani 1 1 d . . .
C5 C 0.57152(17) 0.71984(11) 0.2561(2) 0.0210(4) Uani 1 1 d . . .
C6 C 0.44141(17) 0.73856(11) 0.1724(2) 0.0237(4) Uani 1 1 d . . .
H6 H 0.4225 0.7909 0.1257 0.028 Uiso 1 1 calc R . .
C7 C 0.33950(18) 0.68145(12) 0.1567(2) 0.0268(4) Uani 1 1 d . . .
H7 H 0.2510 0.6952 0.1016 0.032 Uiso 1 1 calc R . .
C8 C 0.36642(18) 0.60467(11) 0.2212(2) 0.0256(4) Uani 1 1 d . . .
H8 H 0.2975 0.5651 0.2068 0.031 Uiso 1 1 calc R . .
C9 C 0.49426(17) 0.58592(11) 0.3066(2) 0.0250(4) Uani 1 1 d . . .
H9 H 0.5125 0.5335 0.3528 0.030 Uiso 1 1 calc R . .
C10 C 0.59610(17) 0.64291(11) 0.3255(2) 0.0237(4) Uani 1 1 d . . .
H10 H 0.6831 0.6295 0.3861 0.028 Uiso 1 1 calc R . .
C11 C 1.00475(16) 0.86541(11) 0.2283(2) 0.0211(4) Uani 1 1 d . . .
H11 H 1.0650 0.8188 0.2666 0.025 Uiso 1 1 calc R . .
C12 C 1.06240(18) 0.93942(11) 0.3273(2) 0.0255(4) Uani 1 1 d . . .
H12A H 1.0660 0.9316 0.4554 0.031 Uiso 1 1 calc R . .
H12B H 1.0051 0.9867 0.2904 0.031 Uiso 1 1 calc R . .
C13 C 1.20430(18) 0.95270(12) 0.2852(2) 0.0258(4) Uani 1 1 d . . .
H13A H 1.2417 1.0033 0.3400 0.031 Uiso 1 1 calc R . .
H13B H 1.2637 0.9081 0.3345 0.031 Uiso 1 1 calc R . .
C14 C 1.20023(18) 0.95683(12) 0.0870(2) 0.0265(4) Uani 1 1 d . . .
H14A H 1.1526 1.0062 0.0404 0.032 Uiso 1 1 calc R . .
H14B H 1.2933 0.9592 0.0604 0.032 Uiso 1 1 calc R . .
C15 C 1.12869(17) 0.88399(12) -0.0017(2) 0.0258(4) Uani 1 1 d . . .
H15A H 1.1216 0.8895 -0.1308 0.031 Uiso 1 1 calc R . .
H15B H 1.1823 0.8352 0.0348 0.031 Uiso 1 1 calc R . .
O2 O 0.99670(11) 0.87517(7) 0.04307(15) 0.0227(3) Uani 1 1 d . . .

loop_
_atom_site_aniso_label
_atom_site_aniso_U_11
_atom_site_aniso_U_22
_atom_site_aniso_U_33
_atom_site_aniso_U_23
_atom_site_aniso_U_13
_atom_site_aniso_U_12
N1 0.0211(7) 0.0219(8) 0.0217(7) 0.0007(6) 0.0049(6) 0.0013(6)
N2 0.0244(8) 0.0230(9) 0.0277(8) 0.0004(6) 0.0070(6) 0.0034(6)
C1 0.0227(9) 0.0238(10) 0.0253(9) 0.0009(7) 0.0056(7) 0.0026(7)
C2 0.0217(9) 0.0248(10) 0.0174(8) 0.0012(7) 0.0034(6) 0.0011(7)
C3 0.0224(9) 0.0190(10) 0.0176(8) 0.0012(7) 0.0019(6) -0.0004(7)
C4 0.0223(9) 0.0237(10) 0.0186(8) 0.0009(7) 0.0026(7) 0.0008(7)
O1 0.0229(7) 0.0282(8) 0.0251(6) -0.0002(5) 0.0052(5) 0.0032(5)
C5 0.0216(9) 0.0235(10) 0.0188(8) -0.0005(7) 0.0054(7) 0.0010(7)
C6 0.0233(9) 0.0225(10) 0.0255(9) 0.0026(7) 0.0042(7) 0.0037(7)
C7 0.0190(9) 0.0322(11) 0.0288(9) -0.0011(8) 0.0029(7) 0.0007(8)
C8 0.0237(9) 0.0273(11) 0.0265(9) -0.0016(8) 0.0064(7) -0.0038(8)
C9 0.0266(10) 0.0218(10) 0.0276(9) 0.0025(8) 0.0073(7) 0.0028(8)
C10 0.0220(9) 0.0271(10) 0.0224(9) 0.0016(7) 0.0048(7) 0.0032(8)
C11 0.0186(8) 0.0235(10) 0.0210(8) 0.0018(7) 0.0028(7) -0.0009(7)
C12 0.0288(10) 0.0254(10) 0.0218(9) -0.0019(7) 0.0030(7) -0.0027(8)
C13 0.0267(10) 0.0243(10) 0.0257(9) -0.0015(8) 0.0016(7) -0.0041(8)
C14 0.0230(9) 0.0284(11) 0.0280(9) 0.0010(8) 0.0041(7) -0.0053(8)
C15 0.0213(9) 0.0317(11) 0.0251(9) -0.0010(8) 0.0061(7) -0.0032(8)
O2 0.0202(6) 0.0271(7) 0.0211(6) 0.0001(5) 0.0039(5) -0.0022(5)

loop_
_atom_type_symbol
_atom_type_description
_atom_type_scat_dispersion_real
_atom_type_scat_dispersion_imag
_atom_type_scat_source
C C 0.0033 0.0016 'International Tables Vol C Tables 4.2.6.8 and 6.1.1.4'
H H 0.0000 0.0000 'International Tables Vol C Tables 4.2.6.8 and 6.1.1.4'
N N 0.0061 0.0033 'International Tables Vol C Tables 4.2.6.8 and 6.1.1.4'
O O 0.0106 0.0060 'International Tables Vol C Tables 4.2.6.8 and 6.1.1.4'

loop_
_geom_angle_atom_site_label_1
_geom_angle_atom_site_label_2
_geom_angle_atom_site_label_3
_geom_angle
_geom_angle_site_symmetry_1
_geom_angle_site_symmetry_3
_geom_angle_publ_flag
N2 N1 C3 112.14(14) . . ?
N2 N1 C11 121.49(14) . . ?
C3 N1 C11 126.30(14) . . ?
C1 N2 N1 104.82(15) . . ?
N2 C1 C2 112.39(16) . . ?
N2 C1 H1 123.8 . . ?
C2 C1 H1 123.8 . . ?
C3 C2 C1 103.91(15) . . ?
C3 C2 C5 128.40(16) . . ?
C1 C2 C5 127.63(16) . . ?
N1 C3 C2 106.73(15) . . ?
N1 C3 C4 124.61(15) . . ?
C2 C3 C4 128.55(16) . . ?
O1 C4 C3 126.24(17) . . ?
O1 C4 H4 116.9 . . ?
C3 C4 H4 116.9 . . ?
C10 C5 C6 118.48(16) . . ?
C10 C5 C2 121.82(15) . . ?
C6 C5 C2 119.70(16) . . ?
C7 C6 C5 120.67(17) . . ?
C7 C6 H6 119.7 . . ?
C5 C6 H6 119.7 . . ?
C8 C7 C6 120.20(16) . . ?
C8 C7 H7 119.9 . . ?
C6 C7 H7 119.9 . . ?
C9 C8 C7 119.56(17) . . ?
C9 C8 H8 120.2 . . ?
C7 C8 H8 120.2 . . ?
C8 C9 C10 120.65(17) . . ?
C8 C9 H9 119.7 . . ?
C10 C9 H9 119.7 . . ?
C9 C10 C5 120.40(16) . . ?
C9 C10 H10 119.8 . . ?
C5 C10 H10 119.8 . . ?
O2 C11 N1 105.42(12) . . ?
O2 C11 C12 111.51(14) . . ?
N1 C11 C12 114.03(14) . . ?
O2 C11 H11 108.6 . . ?
N1 C11 H11 108.6 . . ?
C12 C11 H11 108.6 . . ?
C11 C12 C13 107.80(15) . . ?
C11 C12 H12A 110.1 . . ?
C13 C12 H12A 110.1 . . ?
C11 C12 H12B 110.1 . . ?
C13 C12 H12B 110.1 . . ?
H12A C12 H12B 108.5 . . ?
C14 C13 C12 110.08(14) . . ?
C14 C13 H13A 109.6 . . ?
C12 C13 H13A 109.6 . . ?
C14 C13 H13B 109.6 . . ?
C12 C13 H13B 109.6 . . ?
H13A C13 H13B 108.2 . . ?
C15 C14 C13 110.49(15) . . ?
C15 C14 H14A 109.6 . . ?
C13 C14 H14A 109.6 . . ?
C15 C14 H14B 109.6 . . ?
C13 C14 H14B 109.6 . . ?
H14A C14 H14B 108.1 . . ?
O2 C15 C14 111.40(15) . . ?
O2 C15 H15A 109.3 . . ?
C14 C15 H15A 109.3 . . ?
O2 C15 H15B 109.3 . . ?
C14 C15 H15B 109.3 . . ?
H15A C15 H15B 108.0 . . ?
C11 O2 C15 110.29(12) . . ?

loop_
_geom_bond_atom_site_label_1
_geom_bond_atom_site_label_2
_geom_bond_distance
_geom_bond_site_symmetry_2
_geom_bond_publ_flag
N1 N2 1.344(2) . ?
N1 C3 1.366(2) . ?
N1 C11 1.454(2) . ?
N2 C1 1.331(2) . ?
C1 C2 1.405(3) . ?
C1 H1 0.9500 . ?
C2 C3 1.388(2) . ?
C2 C5 1.471(2) . ?
C3 C4 1.462(2) . ?
C4 O1 1.213(2) . ?
C4 H4 0.9500 . ?
C5 C10 1.395(2) . ?
C5 C6 1.398(2) . ?
C6 C7 1.389(3) . ?
C6 H6 0.9500 . ?
C7 C8 1.383(3) . ?
C7 H7 0.9500 . ?
C8 C9 1.383(2) . ?
C8 H8 0.9500 . ?
C9 C10 1.387(3) . ?
C9 H9 0.9500 . ?
C10 H10 0.9500 . ?
C11 O2 1.425(2) . ?
C11 C12 1.515(2) . ?
C11 H11 1.0000 . ?
C12 C13 1.529(2) . ?
C12 H12A 0.9900 . ?
C12 H12B 0.9900 . ?
C13 C14 1.522(2) . ?
C13 H13A 0.9900 . ?
C13 H13B 0.9900 . ?
C14 C15 1.516(3) . ?
C14 H14A 0.9900 . ?
C14 H14B 0.9900 . ?
C15 O2 1.431(2) . ?
C15 H15A 0.9900 . ?
C15 H15B 0.9900 . ?

loop_
_geom_torsion_atom_site_label_1
_geom_torsion_atom_site_label_2
_geom_torsion_atom_site_label_3
_geom_torsion_atom_site_label_4
_geom_torsion
_geom_torsion_site_symmetry_1
_geom_torsion_site_symmetry_2
_geom_torsion_site_symmetry_3
_geom_torsion_site_symmetry_4
_geom_torsion_publ_flag
C3 N1 N2 C1 0.51(18) . . . . ?
C11 N1 N2 C1 177.71(14) . . . . ?
N1 N2 C1 C2 -0.16(19) . . . . ?
N2 C1 C2 C3 -0.22(19) . . . . ?
N2 C1 C2 C5 -177.53(15) . . . . ?
N2 N1 C3 C2 -0.66(18) . . . . ?
C11 N1 C3 C2 -177.70(14) . . . . ?
N2 N1 C3 C4 175.67(15) . . . . ?
C11 N1 C3 C4 -1.4(3) . . . . ?
C1 C2 C3 N1 0.51(17) . . . . ?
C5 C2 C3 N1 177.79(15) . . . . ?
C1 C2 C3 C4 -175.63(16) . . . . ?
C5 C2 C3 C4 1.7(3) . . . . ?
N1 C3 C4 O1 -0.7(3) . . . . ?
C2 C3 C4 O1 174.82(16) . . . . ?
C3 C2 C5 C10 44.7(3) . . . . ?
C1 C2 C5 C10 -138.62(18) . . . . ?
C3 C2 C5 C6 -134.50(18) . . . . ?
C1 C2 C5 C6 42.2(2) . . . . ?
C10 C5 C6 C7 -0.8(3) . . . . ?
C2 C5 C6 C7 178.40(16) . . . . ?
C5 C6 C7 C8 -1.2(3) . . . . ?
C6 C7 C8 C9 2.2(3) . . . . ?
C7 C8 C9 C10 -1.1(3) . . . . ?
C8 C9 C10 C5 -1.0(3) . . . . ?
C6 C5 C10 C9 1.9(2) . . . . ?
C2 C5 C10 C9 -177.29(16) . . . . ?
N2 N1 C11 O2 -96.28(16) . . . . ?
C3 N1 C11 O2 80.51(19) . . . . ?
N2 N1 C11 C12 26.4(2) . . . . ?
C3 N1 C11 C12 -156.85(15) . . . . ?
O2 C11 C12 C13 -60.54(18) . . . . ?
N1 C11 C12 C13 -179.79(14) . . . . ?
C11 C12 C13 C14 54.49(19) . . . . ?
C12 C13 C14 C15 -52.8(2) . . . . ?
C13 C14 C15 O2 55.26(19) . . . . ?
N1 C11 O2 C15 -171.87(13) . . . . ?
C12 C11 O2 C15 63.88(18) . . . . ?
C14 C15 O2 C11 -60.30(18) . . . . ?
